data_7063812
loop_
_publ_author_name
'Mutlu Balc\?i, Ceylan'
'Palab\?iy\?ik, Duygu'
'Be\,sli, Serap'

_publ_section_title
;
 Cyclic phosphazene derivatives combined with two different forms of the
 phenol-pyrazole group: synthesis, spectroscopic and crystallographic
 characterization and stereochemical properties
;
_journal_issue 23
_journal_name_full 'New Journal of Chemistry'
_journal_page_first 9583
_journal_page_last 9599
_journal_paper_doi 10.1039/D5NJ01321F
_journal_volume 49
_journal_year 2025
_chemical_formula_moiety 'C9 H6 Cl4 N5 O P3'
_chemical_formula_sum 'C9 H6 Cl4 N5 O P3'
_chemical_formula_weight 434.90
_space_group_crystal_system monoclinic
_space_group_IT_number 14
_space_group_name_Hall '-P 2ybc'
_space_group_name_H-M_alt 'P 1 21/c 1'
_atom_sites_solution_hydrogens geom
_audit_creation_date 2022-11-08
_audit_creation_method
;
Olex2 1.3
(compiled 2020.11.12 svn.r5f609507 for OlexSys, GUI svn.r6408)
;
_audit_update_record
;
2025-03-03 deposited with the CCDC.	2025-05-06 downloaded from the CCDC.
;
_cell_angle_alpha 90
_cell_angle_beta 111.180(2)
_cell_angle_gamma 90
_cell_formula_units_Z 4
_cell_length_a 11.3790(12)
_cell_length_b 9.6235(10)
_cell_length_c 15.5768(16)
_cell_measurement_reflns_used 3820
_cell_measurement_temperature 273.15
_cell_measurement_theta_max 26.69
_cell_measurement_theta_min 2.54
_cell_volume 1590.5(3)
_computing_molecular_graphics 'Olex2 1.3 (Dolomanov et al., 2009)'
_computing_publication_material 'Olex2 1.3 (Dolomanov et al., 2009)'
_computing_structure_refinement 'SHELXL 2018/3 (Sheldrick, 2015)'
_computing_structure_solution 'SHELXT 2014/5 (Sheldrick, 2014)'
_diffrn_ambient_temperature 273.15
_diffrn_detector_area_resol_mean 8.3333
_diffrn_measured_fraction_theta_full 0.997
_diffrn_measured_fraction_theta_max 0.997
_diffrn_measurement_device_type 'Bruker APEX II QUAZAR three-circle diffractometer'
_diffrn_measurement_method '\f and \w scans'
_diffrn_radiation_type MoK\a
_diffrn_radiation_wavelength 0.71073
_diffrn_reflns_av_R_equivalents 0.0410
_diffrn_reflns_av_unetI/netI 0.0354
_diffrn_reflns_Laue_measured_fraction_full 0.997
_diffrn_reflns_Laue_measured_fraction_max 0.997
_diffrn_reflns_limit_h_max 14
_diffrn_reflns_limit_h_min -14
_diffrn_reflns_limit_k_max 11
_diffrn_reflns_limit_k_min -12
_diffrn_reflns_limit_l_max 20
_diffrn_reflns_limit_l_min -20
_diffrn_reflns_number 14792
_diffrn_reflns_point_group_measured_fraction_full 0.997
_diffrn_reflns_point_group_measured_fraction_max 0.997
_diffrn_reflns_theta_full 25.242
_diffrn_reflns_theta_max 27.485
_diffrn_reflns_theta_min 1.919
_exptl_absorpt_coefficient_mu 1.051
_exptl_absorpt_correction_type none
_exptl_crystal_colour colourless
_exptl_crystal_colour_primary colourless
_exptl_crystal_density_diffrn 1.816
_exptl_crystal_description plate
_exptl_crystal_F_000 864
_exptl_crystal_size_max 0.297
_exptl_crystal_size_mid 0.124
_exptl_crystal_size_min 0.062
_refine_diff_density_max 0.321
_refine_diff_density_min -0.267
_refine_diff_density_rms 0.060
_refine_ls_extinction_method none
_refine_ls_goodness_of_fit_ref 1.036
_refine_ls_hydrogen_treatment constr
_refine_ls_matrix_type full
_refine_ls_number_parameters 199
_refine_ls_number_reflns 3647
_refine_ls_number_restraints 0
_refine_ls_restrained_S_all 1.036
_refine_ls_R_factor_all 0.0501
_refine_ls_R_factor_gt 0.0344
_refine_ls_shift/su_max 0.000
_refine_ls_shift/su_mean 0.000
_refine_ls_structure_factor_coef Fsqd
_refine_ls_weighting_details 'w=1/[\s^2^(Fo^2^)+(0.0424P)^2^+0.5735P] where P=(Fo^2^+2Fc^2^)/3'
_refine_ls_weighting_scheme calc
_refine_ls_wR_factor_gt 0.0850
_refine_ls_wR_factor_ref 0.0922
_reflns_Friedel_coverage 0.000
_reflns_number_gt 2828
_reflns_number_total 3647
_reflns_threshold_expression 'I > 2\s(I)'
_cod_data_source_file d5nj01321f2.cif
_cod_data_source_block 22gtu68_319_cd_01_2_0ma
_cod_depositor_comments 'Adding full bibliography for 7063812--7063815.cif.'
_cod_database_code 7063812
_shelx_shelxl_version_number 2018/3
_shelx_space_group_comment
;
The symmetry employed for this shelxl refinement is uniquely defined
by the following loop, which should always be used as a source of
symmetry information in preference to the above space-group names.
They are only intended as comments.
;
_shelx_estimated_absorpt_t_max 0.938
_shelx_estimated_absorpt_t_min 0.745
_olex2_refinement_description
;
1. Fixed Uiso
 At 1.2 times of:
  All C(H) groups
2.a Aromatic/amide H refined with riding coordinates:
 C2(H2), C3(H3), C4(H4), C5(H5), C8(H8), C9(H9)
;
_olex2_submission_special_instructions 'No special instructions were received'

loop_
_space_group_symop_operation_xyz
'x, y, z'
'-x, y+1/2, -z+1/2'
'-x, -y, -z'
'x, -y-1/2, z-1/2'

loop_
_atom_site_label
_atom_site_type_symbol
_atom_site_fract_x
_atom_site_fract_y
_atom_site_fract_z
_atom_site_U_iso_or_equiv
_atom_site_adp_type
_atom_site_occupancy
_atom_site_site_symmetry_order
_atom_site_calc_flag
_atom_site_refinement_flags_posn
_atom_site_refinement_flags_adp
_atom_site_refinement_flags_occupancy
_atom_site_disorder_assembly
_atom_site_disorder_group
Cl1 Cl 0.52582(6) 0.06572(7) 0.69237(5) 0.04788(18) Uani 1 1 d . . . . .
Cl2 Cl 0.67763(6) 0.30466(8) 0.65159(6) 0.0590(2) Uani 1 1 d . . . . .
Cl3 Cl 0.22631(7) 0.07298(8) 0.38127(6) 0.0616(2) Uani 1 1 d . . . . .
Cl4 Cl 0.37111(8) 0.30431(9) 0.32699(5) 0.0624(2) Uani 1 1 d . . . . .
P1 P 0.29431(6) 0.40356(6) 0.56519(4) 0.03219(15) Uani 1 1 d . . . . .
P2 P 0.50274(5) 0.23175(6) 0.61211(4) 0.03158(15) Uani 1 1 d . . . . .
P3 P 0.33565(5) 0.23660(6) 0.43463(4) 0.03181(15) Uani 1 1 d . . . . .
O1 O 0.30710(16) 0.56617(16) 0.56622(13) 0.0433(4) Uani 1 1 d . . . . .
N1 N 0.41690(19) 0.3397(2) 0.63816(13) 0.0398(5) Uani 1 1 d . . . . .
N2 N 0.46200(19) 0.1828(2) 0.50899(13) 0.0432(5) Uani 1 1 d . . . . .
N3 N 0.25637(18) 0.3490(2) 0.46324(13) 0.0390(5) Uani 1 1 d . . . . .
N4 N 0.17265(18) 0.38661(19) 0.60057(13) 0.0339(4) Uani 1 1 d . . . . .
N5 N 0.1273(2) 0.2569(2) 0.60917(16) 0.0449(5) Uani 1 1 d . . . . .
C1 C 0.2341(2) 0.6685(2) 0.58499(15) 0.0321(5) Uani 1 1 d . . . . .
C2 C 0.2681(2) 0.8039(3) 0.57686(19) 0.0433(6) Uani 1 1 d . . . . .
H2 H 0.336486 0.823562 0.559555 0.052 Uiso 1 1 calc R U . . .
C3 C 0.1987(3) 0.9096(3) 0.5949(2) 0.0532(7) Uani 1 1 d . . . . .
H3 H 0.220533 1.001680 0.590194 0.064 Uiso 1 1 calc R U . . .
C4 C 0.0971(3) 0.8797(3) 0.6200(2) 0.0556(8) Uani 1 1 d . . . . .
H4 H 0.050394 0.951759 0.631521 0.067 Uiso 1 1 calc R U . . .
C5 C 0.0641(2) 0.7434(3) 0.62817(19) 0.0444(6) Uani 1 1 d . . . . .
H5 H -0.004428 0.724224 0.645395 0.053 Uiso 1 1 calc R U . . .
C6 C 0.1330(2) 0.6352(2) 0.61067(15) 0.0306(5) Uani 1 1 d . . . . .
C7 C 0.1004(2) 0.4900(2) 0.61723(15) 0.0304(5) Uani 1 1 d . . . . .
C8 C 0.0069(2) 0.4255(3) 0.63684(18) 0.0407(6) Uani 1 1 d . . . . .
H8 H -0.057364 0.467079 0.651302 0.049 Uiso 1 1 calc R U . . .
C9 C 0.0278(3) 0.2831(3) 0.6307(2) 0.0466(6) Uani 1 1 d . . . . .
H9 H -0.023195 0.214328 0.640668 0.056 Uiso 1 1 calc R U . . .

loop_
_atom_site_aniso_label
_atom_site_aniso_U_11
_atom_site_aniso_U_22
_atom_site_aniso_U_33
_atom_site_aniso_U_23
_atom_site_aniso_U_13
_atom_site_aniso_U_12
Cl1 0.0564(4) 0.0429(4) 0.0476(4) 0.0110(3) 0.0227(3) 0.0124(3)
Cl2 0.0380(3) 0.0652(5) 0.0716(5) -0.0062(4) 0.0172(3) -0.0079(3)
Cl3 0.0485(4) 0.0522(4) 0.0849(6) -0.0252(4) 0.0250(4) -0.0062(3)
Cl4 0.0762(5) 0.0789(5) 0.0439(4) 0.0143(4) 0.0360(4) 0.0132(4)
P1 0.0352(3) 0.0292(3) 0.0334(3) -0.0019(2) 0.0139(2) 0.0099(2)
P2 0.0291(3) 0.0354(3) 0.0291(3) -0.0008(2) 0.0092(2) 0.0079(2)
P3 0.0331(3) 0.0366(3) 0.0267(3) -0.0025(2) 0.0119(2) 0.0070(2)
O1 0.0487(10) 0.0293(9) 0.0647(12) -0.0013(8) 0.0361(9) 0.0063(7)
N1 0.0424(11) 0.0435(12) 0.0300(10) -0.0069(9) 0.0089(9) 0.0140(9)
N2 0.0429(12) 0.0520(13) 0.0344(11) -0.0056(10) 0.0134(9) 0.0218(10)
N3 0.0382(11) 0.0438(12) 0.0319(10) -0.0011(9) 0.0089(8) 0.0162(9)
N4 0.0383(11) 0.0255(9) 0.0409(11) 0.0002(8) 0.0180(9) 0.0050(8)
N5 0.0552(14) 0.0272(10) 0.0566(14) 0.0024(10) 0.0253(11) 0.0021(9)
C1 0.0315(11) 0.0287(12) 0.0348(12) -0.0041(10) 0.0105(9) 0.0054(9)
C2 0.0411(14) 0.0340(13) 0.0574(16) -0.0005(12) 0.0209(12) 0.0012(11)
C3 0.0494(16) 0.0274(13) 0.078(2) -0.0010(13) 0.0173(15) 0.0033(12)
C4 0.0474(16) 0.0312(14) 0.089(2) -0.0111(14) 0.0249(15) 0.0118(12)
C5 0.0331(13) 0.0400(14) 0.0607(17) -0.0089(12) 0.0176(12) 0.0064(11)
C6 0.0277(11) 0.0297(11) 0.0311(11) -0.0021(9) 0.0066(9) 0.0050(9)
C7 0.0301(11) 0.0311(12) 0.0283(11) -0.0030(9) 0.0087(9) 0.0076(9)
C8 0.0369(13) 0.0427(14) 0.0452(14) 0.0007(11) 0.0180(11) 0.0041(11)
C9 0.0456(15) 0.0383(14) 0.0575(17) 0.0059(12) 0.0204(13) -0.0044(12)

loop_
_atom_type_symbol
_atom_type_description
_atom_type_scat_dispersion_real
_atom_type_scat_dispersion_imag
_atom_type_scat_source
C C 0.0033 0.0016 'International Tables Vol C Tables 4.2.6.8 and 6.1.1.4'
H H 0.0000 0.0000 'International Tables Vol C Tables 4.2.6.8 and 6.1.1.4'
Cl Cl 0.1484 0.1585 'International Tables Vol C Tables 4.2.6.8 and 6.1.1.4'
N N 0.0061 0.0033 'International Tables Vol C Tables 4.2.6.8 and 6.1.1.4'
O O 0.0106 0.0060 'International Tables Vol C Tables 4.2.6.8 and 6.1.1.4'
P P 0.1023 0.0942 'International Tables Vol C Tables 4.2.6.8 and 6.1.1.4'

loop_
_exptl_crystal_face_index_h
_exptl_crystal_face_index_k
_exptl_crystal_face_index_l
_exptl_crystal_face_perp_dist
2.00 3.00 0.00 0.1300
1.00 0.00 0.00 0.0290
3.00 0.00 -1.00 0.0200
-3.00 1.00 3.00 0.0370
-1.00 -2.00 0.00 0.1250
-2.00 0.00 3.00 0.0140
1.00 0.00 2.00 0.0180
-2.00 0.00 -1.00 0.0550
2.00 0.00 1.00 0.0250
-1.00 0.00 0.00 0.0540

loop_
_geom_angle_atom_site_label_1
_geom_angle_atom_site_label_2
_geom_angle_atom_site_label_3
_geom_angle
_geom_angle_site_symmetry_1
_geom_angle_site_symmetry_3
_geom_angle_publ_flag
O1 P1 N1 109.11(11) . . ?
O1 P1 N3 109.42(11) . . ?
O1 P1 N4 100.28(9) . . ?
N1 P1 N3 116.51(10) . . ?
N1 P1 N4 110.34(11) . . ?
N3 P1 N4 109.95(11) . . ?
Cl2 P2 Cl1 101.50(4) . . ?
N1 P2 Cl1 108.75(9) . . ?
N1 P2 Cl2 109.40(9) . . ?
N2 P2 Cl1 108.95(9) . . ?
N2 P2 Cl2 108.31(9) . . ?
N2 P2 N1 118.58(10) . . ?
Cl4 P3 Cl3 101.26(5) . . ?
N2 P3 Cl3 108.31(9) . . ?
N2 P3 Cl4 108.76(9) . . ?
N3 P3 Cl3 109.03(9) . . ?
N3 P3 Cl4 109.17(8) . . ?
N3 P3 N2 118.88(10) . . ?
C1 O1 P1 130.49(15) . . ?
P1 N1 P2 122.84(12) . . ?
P3 N2 P2 120.46(12) . . ?
P3 N3 P1 122.54(12) . . ?
N5 N4 P1 120.29(15) . . ?
C7 N4 P1 127.91(16) . . ?
C7 N4 N5 111.60(18) . . ?
C9 N5 N4 103.76(19) . . ?
C2 C1 O1 116.3(2) . . ?
C2 C1 C6 122.4(2) . . ?
C6 C1 O1 121.4(2) . . ?
C1 C2 H2 120.7 . . ?
C3 C2 C1 118.6(2) . . ?
C3 C2 H2 120.7 . . ?
C2 C3 H3 119.8 . . ?
C4 C3 C2 120.3(2) . . ?
C4 C3 H3 119.8 . . ?
C3 C4 H4 119.7 . . ?
C3 C4 C5 120.6(2) . . ?
C5 C4 H4 119.7 . . ?
C4 C5 H5 120.0 . . ?
C4 C5 C6 120.1(2) . . ?
C6 C5 H5 120.0 . . ?
C1 C6 C5 118.0(2) . . ?
C1 C6 C7 120.07(19) . . ?
C5 C6 C7 121.9(2) . . ?
N4 C7 C6 119.71(19) . . ?
C8 C7 N4 106.4(2) . . ?
C8 C7 C6 133.9(2) . . ?
C7 C8 H8 127.3 . . ?
C7 C8 C9 105.4(2) . . ?
C9 C8 H8 127.3 . . ?
N5 C9 C8 112.9(2) . . ?
N5 C9 H9 123.6 . . ?
C8 C9 H9 123.6 . . ?

loop_
_geom_bond_atom_site_label_1
_geom_bond_atom_site_label_2
_geom_bond_distance
_geom_bond_site_symmetry_2
_geom_bond_publ_flag
Cl1 P2 1.9869(9) . ?
Cl2 P2 1.9866(9) . ?
Cl3 P3 1.9927(10) . ?
Cl4 P3 1.9718(9) . ?
P1 O1 1.5711(17) . ?
P1 N1 1.572(2) . ?
P1 N3 1.578(2) . ?
P1 N4 1.673(2) . ?
P2 N1 1.576(2) . ?
P2 N2 1.574(2) . ?
P3 N2 1.573(2) . ?
P3 N3 1.572(2) . ?
O1 C1 1.386(3) . ?
N4 N5 1.376(3) . ?
N4 C7 1.374(3) . ?
N5 C9 1.316(3) . ?
C1 C2 1.379(3) . ?
C1 C6 1.385(3) . ?
C2 H2 0.9300 . ?
C2 C3 1.378(4) . ?
C3 H3 0.9300 . ?
C3 C4 1.377(4) . ?
C4 H4 0.9300 . ?
C4 C5 1.383(4) . ?
C5 H5 0.9300 . ?
C5 C6 1.389(3) . ?
C6 C7 1.458(3) . ?
C7 C8 1.358(3) . ?
C8 H8 0.9300 . ?
C8 C9 1.400(4) . ?
C9 H9 0.9300 . ?

loop_
_geom_torsion_atom_site_label_1
_geom_torsion_atom_site_label_2
_geom_torsion_atom_site_label_3
_geom_torsion_atom_site_label_4
_geom_torsion
_geom_torsion_site_symmetry_1
_geom_torsion_site_symmetry_2
_geom_torsion_site_symmetry_3
_geom_torsion_site_symmetry_4
_geom_torsion_publ_flag
Cl1 P2 N1 P1 -126.77(14) . . . . ?
Cl1 P2 N2 P3 122.76(14) . . . . ?
Cl2 P2 N1 P1 123.19(14) . . . . ?
Cl2 P2 N2 P3 -127.63(14) . . . . ?
Cl3 P3 N2 P2 -120.22(14) . . . . ?
Cl3 P3 N3 P1 120.97(14) . . . . ?
Cl4 P3 N2 P2 130.54(14) . . . . ?
Cl4 P3 N3 P1 -129.24(14) . . . . ?
P1 O1 C1 C2 -177.80(19) . . . . ?
P1 O1 C1 C6 2.4(3) . . . . ?
P1 N4 N5 C9 -175.18(19) . . . . ?
P1 N4 C7 C6 -4.6(3) . . . . ?
P1 N4 C7 C8 174.90(18) . . . . ?
O1 P1 N1 P2 -121.75(16) . . . . ?
O1 P1 N3 P3 124.34(15) . . . . ?
O1 P1 N4 N5 179.46(18) . . . . ?
O1 P1 N4 C7 4.9(2) . . . . ?
O1 C1 C2 C3 -179.9(2) . . . . ?
O1 C1 C6 C5 -179.9(2) . . . . ?
O1 C1 C6 C7 -0.8(3) . . . . ?
N1 P1 O1 C1 -119.7(2) . . . . ?
N1 P1 N3 P3 0.0(2) . . . . ?
N1 P1 N4 N5 -65.6(2) . . . . ?
N1 P1 N4 C7 119.9(2) . . . . ?
N1 P2 N2 P3 -2.3(2) . . . . ?
N2 P2 N1 P1 -1.6(2) . . . . ?
N2 P3 N3 P1 -3.8(2) . . . . ?
N3 P1 O1 C1 111.8(2) . . . . ?
N3 P1 N1 P2 2.7(2) . . . . ?
N3 P1 N4 N5 64.3(2) . . . . ?
N3 P1 N4 C7 -110.3(2) . . . . ?
N3 P3 N2 P2 4.9(2) . . . . ?
N4 P1 O1 C1 -3.8(2) . . . . ?
N4 P1 N1 P2 128.99(15) . . . . ?
N4 P1 N3 P3 -126.44(15) . . . . ?
N4 N5 C9 C8 -0.3(3) . . . . ?
N4 C7 C8 C9 -0.1(3) . . . . ?
N5 N4 C7 C6 -179.5(2) . . . . ?
N5 N4 C7 C8 0.0(3) . . . . ?
C1 C2 C3 C4 -0.4(4) . . . . ?
C1 C6 C7 N4 2.0(3) . . . . ?
C1 C6 C7 C8 -177.3(3) . . . . ?
C2 C1 C6 C5 0.3(3) . . . . ?
C2 C1 C6 C7 179.3(2) . . . . ?
C2 C3 C4 C5 0.6(5) . . . . ?
C3 C4 C5 C6 -0.3(5) . . . . ?
C4 C5 C6 C1 -0.2(4) . . . . ?
C4 C5 C6 C7 -179.1(2) . . . . ?
C5 C6 C7 N4 -179.1(2) . . . . ?
C5 C6 C7 C8 1.7(4) . . . . ?
C6 C1 C2 C3 -0.1(4) . . . . ?
C6 C7 C8 C9 179.2(2) . . . . ?
C7 N4 N5 C9 0.2(3) . . . . ?
C7 C8 C9 N5 0.3(3) . . . . ?
